data_7061639
loop_
_publ_author_name
'Rogozhin, Anton F.'
'Ilichev, Vasily A.'
'Fagin, Anatoly A.'
'Rumyantcev, Roman V.'
'Fukin, Georgy K.'
'Yablonskiy, Artem N.'
'Andreev, Boris A.'
'Bochkarev, Mikhail N.'

_publ_section_title
;
 Novel ditopic 2-mercaptothiazoles and their sodium salts: synthesis,
 structural diversity and luminescence
;
_journal_issue 29
_journal_name_full 'New Journal of Chemistry'
_journal_page_first 13987
_journal_page_last 13995
_journal_paper_doi 10.1039/D2NJ02746A
_journal_volume 46
_journal_year 2022
_chemical_formula_sum 'C24 H34 N2 Na2 O4 S4'
_chemical_formula_weight 588.75
_space_group_crystal_system orthorhombic
_space_group_IT_number 61
_space_group_name_Hall '-P 2ac 2ab'
_space_group_name_H-M_alt 'P b c a'
_atom_sites_solution_hydrogens geom
_atom_sites_solution_primary dual
_atom_sites_solution_secondary difmap
_audit_creation_method SHELXL-2018/3
_audit_update_record
;
2022-06-30 deposited with the CCDC.	2022-07-01 downloaded from the CCDC.
;
_cell_angle_alpha 90
_cell_angle_beta 90
_cell_angle_gamma 90
_cell_formula_units_Z 4
_cell_length_a 15.2774(6)
_cell_length_b 11.0794(4)
_cell_length_c 16.7363(7)
_cell_measurement_reflns_used 9853
_cell_measurement_temperature 100(2)
_cell_measurement_theta_max 30.07
_cell_measurement_theta_min 2.43
_cell_volume 2832.86(19)
_computing_cell_refinement 'Saint 8.40b'
_computing_data_collection APEX4
_computing_data_reduction 'Saint 8.40b'
_computing_structure_refinement 'SHELXL 2018/3'
_computing_structure_solution 'SHELXT 2018/2'
_diffrn_ambient_temperature 100(2)
_diffrn_measured_fraction_theta_full 1.000
_diffrn_measured_fraction_theta_max 0.995
_diffrn_measurement_device_type 'Bruker D8 Quest (CMOS)'
_diffrn_measurement_method '\w scans'
_diffrn_radiation_type MoK\a
_diffrn_radiation_wavelength 0.71073
_diffrn_reflns_av_R_equivalents 0.0395
_diffrn_reflns_av_unetI/netI 0.0219
_diffrn_reflns_Laue_measured_fraction_full 1.000
_diffrn_reflns_Laue_measured_fraction_max 0.995
_diffrn_reflns_limit_h_max 21
_diffrn_reflns_limit_h_min -21
_diffrn_reflns_limit_k_max 15
_diffrn_reflns_limit_k_min -15
_diffrn_reflns_limit_l_max 23
_diffrn_reflns_limit_l_min -23
_diffrn_reflns_number 46605
_diffrn_reflns_point_group_measured_fraction_full 1.000
_diffrn_reflns_point_group_measured_fraction_max 0.995
_diffrn_reflns_theta_full 25.242
_diffrn_reflns_theta_max 30.117
_diffrn_reflns_theta_min 2.576
_diffrn_source 'microfocus tube'
_exptl_absorpt_coefficient_mu 0.399
_exptl_absorpt_correction_T_max 0.954
_exptl_absorpt_correction_T_min 0.921
_exptl_absorpt_correction_type multi-scan
_exptl_absorpt_process_details SADABS
_exptl_crystal_colour yellow
_exptl_crystal_density_diffrn 1.380
_exptl_crystal_description prism
_exptl_crystal_F_000 1240
_exptl_crystal_size_max 0.210
_exptl_crystal_size_mid 0.170
_exptl_crystal_size_min 0.080
_refine_diff_density_max 0.421
_refine_diff_density_min -0.300
_refine_diff_density_rms 0.059
_refine_ls_extinction_coef 0.00116(18)
_refine_ls_extinction_expression Fc^*^=kFc[1+0.001xFc^2^\l^3^/sin(2\q)]^-1/4^
_refine_ls_extinction_method 'SHELXL-2018/3 (Sheldrick 2018)'
_refine_ls_goodness_of_fit_ref 1.027
_refine_ls_hydrogen_treatment constr
_refine_ls_matrix_type full
_refine_ls_number_parameters 198
_refine_ls_number_reflns 4153
_refine_ls_number_restraints 20
_refine_ls_restrained_S_all 1.030
_refine_ls_R_factor_all 0.0437
_refine_ls_R_factor_gt 0.0308
_refine_ls_shift/su_max 0.001
_refine_ls_shift/su_mean 0.000
_refine_ls_structure_factor_coef Fsqd
_refine_ls_weighting_details 'w=1/[\s^2^(Fo^2^)+(0.0330P)^2^+1.6776P] where P=(Fo^2^+2Fc^2^)/3'
_refine_ls_weighting_scheme calc
_refine_ls_wR_factor_gt 0.0724
_refine_ls_wR_factor_ref 0.0777
_reflns_Friedel_coverage 0.000
_reflns_number_gt 3427
_reflns_number_total 4153
_reflns_threshold_expression 'I > 2\s(I)'
_cod_data_source_file d2nj02746a2.cif
_cod_data_source_block nadmbtthf2
_cod_depositor_comments 'Adding full bibliography for 7061634--7061639.cif.'
_cod_database_code 7061639
_shelx_shelxl_version_number 2018/3
_shelx_space_group_comment
;
The symmetry employed for this shelxl refinement is uniquely defined
by the following loop, which should always be used as a source of
symmetry information in preference to the above space-group names.
They are only intended as comments.
;
_shelx_estimated_absorpt_t_min 0.921
_shelx_estimated_absorpt_t_max 0.969

loop_
_space_group_symop_operation_xyz
'x, y, z'
'-x+1/2, -y, z+1/2'
'-x, y+1/2, -z+1/2'
'x+1/2, -y+1/2, -z'
'-x, -y, -z'
'x-1/2, y, -z-1/2'
'x, -y-1/2, z-1/2'
'-x-1/2, y-1/2, z'

loop_
_atom_site_label
_atom_site_type_symbol
_atom_site_fract_x
_atom_site_fract_y
_atom_site_fract_z
_atom_site_U_iso_or_equiv
_atom_site_adp_type
_atom_site_occupancy
_atom_site_site_symmetry_order
_atom_site_calc_flag
_atom_site_refinement_flags_posn
_atom_site_refinement_flags_adp
_atom_site_refinement_flags_occupancy
_atom_site_disorder_assembly
_atom_site_disorder_group
Na1 Na 0.49738(3) 0.43136(4) 0.79464(3) 0.01385(11) Uani 1 1 d . . . . .
N1 N 0.49264(6) 0.40099(9) 0.65257(6) 0.01174(19) Uani 1 1 d . . . . .
S1 S 0.48576(2) 0.18505(3) 0.72564(2) 0.01511(8) Uani 1 1 d . . . . .
S2 S 0.49736(2) 0.22899(2) 0.54677(2) 0.01215(8) Uani 1 1 d . . . . .
C1 C 0.49192(7) 0.28286(10) 0.64656(7) 0.0118(2) Uani 1 1 d . . . . .
C2 C 0.49903(7) 0.37718(10) 0.51174(7) 0.0110(2) Uani 1 1 d . . . . .
C3 C 0.49667(7) 0.45661(10) 0.57816(7) 0.0107(2) Uani 1 1 d . . . . .
C4 C 0.50221(7) 0.41857(10) 0.43343(7) 0.0118(2) Uani 1 1 d . . . . .
H4A H 0.503565 0.364194 0.389562 0.014 Uiso 1 1 calc R U . . .
O1 O 0.3597(8) 0.4307(10) 0.8548(14) 0.0275(8) Uani 0.632(9) 1 d D . P A 1
C5 C 0.3107(5) 0.3224(9) 0.8707(6) 0.0239(10) Uani 0.632(9) 1 d D . P A 1
H5A H 0.335015 0.278853 0.917331 0.029 Uiso 0.632(9) 1 calc R U P A 1
H5B H 0.311441 0.267895 0.823798 0.029 Uiso 0.632(9) 1 calc R U P A 1
C6 C 0.2183(4) 0.3663(5) 0.8878(4) 0.0353(11) Uani 0.632(9) 1 d D . P A 1
H6A H 0.173996 0.307526 0.869051 0.042 Uiso 0.632(9) 1 calc R U P A 1
H6B H 0.209514 0.381389 0.945592 0.042 Uiso 0.632(9) 1 calc R U P A 1
C7 C 0.2141(4) 0.4836(6) 0.8399(3) 0.0329(10) Uani 0.632(9) 1 d D . P A 1
H7A H 0.166907 0.537313 0.859310 0.039 Uiso 0.632(9) 1 calc R U P A 1
H7B H 0.205702 0.467874 0.782125 0.039 Uiso 0.632(9) 1 calc R U P A 1
C8 C 0.3044(4) 0.5358(8) 0.8571(4) 0.0266(10) Uani 0.632(9) 1 d D . P A 1
H8A H 0.321707 0.595145 0.815806 0.032 Uiso 0.632(9) 1 calc R U P A 1
H8B H 0.306209 0.574973 0.910223 0.032 Uiso 0.632(9) 1 calc R U P A 1
O2 O 0.6232(6) 0.3921(6) 0.8680(4) 0.0240(9) Uani 0.755(10) 1 d D . P A 1
C9 C 0.6703(4) 0.4898(7) 0.9059(7) 0.0398(13) Uani 0.755(10) 1 d D . P A 1
H9A H 0.655399 0.494749 0.963381 0.048 Uiso 0.755(10) 1 calc R U P A 1
H9B H 0.655950 0.567856 0.880256 0.048 Uiso 0.755(10) 1 calc R U P A 1
C10 C 0.7657(3) 0.4601(3) 0.8950(3) 0.0382(8) Uani 0.755(10) 1 d D . P A 1
H10A H 0.799214 0.480424 0.943733 0.046 Uiso 0.755(10) 1 calc R U P A 1
H10B H 0.790375 0.505733 0.849410 0.046 Uiso 0.755(10) 1 calc R U P A 1
C11 C 0.76941(18) 0.3267(3) 0.8790(3) 0.0311(7) Uani 0.755(10) 1 d D . P A 1
H11A H 0.798109 0.310371 0.827077 0.037 Uiso 0.755(10) 1 calc R U P A 1
H11B H 0.802343 0.284738 0.921682 0.037 Uiso 0.755(10) 1 calc R U P A 1
C12 C 0.67423(19) 0.2851(3) 0.8776(3) 0.0223(6) Uani 0.755(10) 1 d D . P A 1
H12A H 0.664057 0.228833 0.832629 0.027 Uiso 0.755(10) 1 calc R U P A 1
H12B H 0.658941 0.243809 0.928155 0.027 Uiso 0.755(10) 1 calc R U P A 1
O1' O 0.3669(14) 0.4366(17) 0.855(2) 0.0275(8) Uani 0.368(9) 1 d D . P A 2
C5' C 0.3138(9) 0.3375(17) 0.8822(11) 0.0239(10) Uani 0.368(9) 1 d D . P A 2
H5'A H 0.319922 0.328161 0.940770 0.029 Uiso 0.368(9) 1 calc R U P A 2
H5'B H 0.333207 0.261617 0.856433 0.029 Uiso 0.368(9) 1 calc R U P A 2
C6' C 0.2195(8) 0.3629(10) 0.8610(7) 0.0353(11) Uani 0.368(9) 1 d D . P A 2
H6'A H 0.205010 0.331755 0.807187 0.042 Uiso 0.368(9) 1 calc R U P A 2
H6'B H 0.179126 0.326679 0.900581 0.042 Uiso 0.368(9) 1 calc R U P A 2
C7' C 0.2153(7) 0.5004(9) 0.8633(7) 0.0329(10) Uani 0.368(9) 1 d D . P A 2
H7'A H 0.202820 0.530416 0.917858 0.039 Uiso 0.368(9) 1 calc R U P A 2
H7'B H 0.170577 0.532020 0.825936 0.039 Uiso 0.368(9) 1 calc R U P A 2
C8' C 0.3073(8) 0.5334(15) 0.8367(7) 0.0266(10) Uani 0.368(9) 1 d D . P A 2
H8'A H 0.307665 0.549159 0.778432 0.032 Uiso 0.368(9) 1 calc R U P A 2
H8'B H 0.326399 0.607935 0.864296 0.032 Uiso 0.368(9) 1 calc R U P A 2
O2' O 0.6250(19) 0.3936(19) 0.8555(14) 0.0240(9) Uani 0.245(10) 1 d D . P A 2
C9' C 0.6665(11) 0.473(3) 0.912(2) 0.0398(13) Uani 0.245(10) 1 d D . P A 2
H9'A H 0.637152 0.465990 0.964752 0.048 Uiso 0.245(10) 1 calc R U P A 2
H9'B H 0.660990 0.557713 0.893885 0.048 Uiso 0.245(10) 1 calc R U P A 2
C10' C 0.7621(9) 0.4405(10) 0.9205(9) 0.0382(8) Uani 0.245(10) 1 d D . P A 2
H10C H 0.798897 0.485470 0.881996 0.046 Uiso 0.245(10) 1 calc R U P A 2
H10D H 0.783726 0.455103 0.975422 0.046 Uiso 0.245(10) 1 calc R U P A 2
C11' C 0.7593(7) 0.3108(10) 0.9017(7) 0.0311(7) Uani 0.245(10) 1 d D . P A 2
H11C H 0.758666 0.262847 0.951584 0.037 Uiso 0.245(10) 1 calc R U P A 2
H11D H 0.811684 0.287614 0.870371 0.037 Uiso 0.245(10) 1 calc R U P A 2
C12' C 0.6776(7) 0.2863(12) 0.8540(7) 0.0223(6) Uani 0.245(10) 1 d D . P A 2
H12C H 0.693072 0.265360 0.798206 0.027 Uiso 0.245(10) 1 calc R U P A 2
H12D H 0.644943 0.217873 0.877550 0.027 Uiso 0.245(10) 1 calc R U P A 2

loop_
_atom_site_aniso_label
_atom_site_aniso_U_11
_atom_site_aniso_U_22
_atom_site_aniso_U_33
_atom_site_aniso_U_23
_atom_site_aniso_U_13
_atom_site_aniso_U_12
Na1 0.0147(2) 0.0137(2) 0.0131(2) -0.00055(18) -0.00013(17) 0.00035(17)
N1 0.0148(5) 0.0101(4) 0.0104(4) 0.0011(3) -0.0002(3) 0.0000(3)
S1 0.02372(15) 0.01025(14) 0.01135(13) 0.00241(10) 0.00041(10) 0.00035(11)
S2 0.01700(14) 0.00842(13) 0.01103(13) 0.00003(9) -0.00006(10) -0.00026(10)
C1 0.0121(5) 0.0120(5) 0.0112(5) -0.0003(4) -0.0005(4) -0.0001(4)
C2 0.0122(5) 0.0093(5) 0.0114(5) -0.0001(4) 0.0000(4) 0.0003(4)
C3 0.0113(5) 0.0112(5) 0.0097(5) 0.0004(4) -0.0008(4) 0.0003(4)
C4 0.0139(5) 0.0110(5) 0.0104(5) -0.0011(4) -0.0009(4) -0.0003(4)
O1 0.0135(18) 0.0176(11) 0.0515(7) 0.0046(11) 0.0093(17) -0.0022(11)
C5 0.0194(8) 0.016(3) 0.036(3) 0.0029(17) 0.0026(12) -0.0045(11)
C6 0.0219(8) 0.0220(9) 0.062(4) -0.001(2) 0.018(2) -0.0038(7)
C7 0.0184(8) 0.0258(19) 0.054(3) -0.0012(19) -0.001(2) 0.0021(11)
C8 0.0214(9) 0.0184(8) 0.040(3) 0.005(2) 0.0125(18) 0.0016(6)
O2 0.0196(6) 0.0218(5) 0.031(2) -0.0076(12) -0.0113(15) 0.0069(4)
C9 0.0312(10) 0.026(3) 0.062(2) -0.022(2) -0.0239(11) 0.0096(12)
C10 0.0264(9) 0.0319(14) 0.056(2) -0.0055(14) -0.0065(16) -0.0065(10)
C11 0.0137(9) 0.0260(12) 0.054(2) 0.0106(12) 0.0023(11) 0.0002(7)
C12 0.0205(8) 0.0200(7) 0.0266(18) 0.0014(13) -0.0051(11) 0.0028(5)
O1' 0.0135(18) 0.0176(11) 0.0515(7) 0.0046(11) 0.0093(17) -0.0022(11)
C5' 0.0194(8) 0.016(3) 0.036(3) 0.0029(17) 0.0026(12) -0.0045(11)
C6' 0.0219(8) 0.0220(9) 0.062(4) -0.001(2) 0.018(2) -0.0038(7)
C7' 0.0184(8) 0.0258(19) 0.054(3) -0.0012(19) -0.001(2) 0.0021(11)
C8' 0.0214(9) 0.0184(8) 0.040(3) 0.005(2) 0.0125(18) 0.0016(6)
O2' 0.0196(6) 0.0218(5) 0.031(2) -0.0076(12) -0.0113(15) 0.0069(4)
C9' 0.0312(10) 0.026(3) 0.062(2) -0.022(2) -0.0239(11) 0.0096(12)
C10' 0.0264(9) 0.0319(14) 0.056(2) -0.0055(14) -0.0065(16) -0.0065(10)
C11' 0.0137(9) 0.0260(12) 0.054(2) 0.0106(12) 0.0023(11) 0.0002(7)
C12' 0.0205(8) 0.0200(7) 0.0266(18) 0.0014(13) -0.0051(11) 0.0028(5)

loop_
_atom_type_symbol
_atom_type_description
_atom_type_scat_dispersion_real
_atom_type_scat_dispersion_imag
_atom_type_scat_source
C C 0.0033 0.0016 'International Tables Vol C Tables 4.2.6.8 and 6.1.1.4'
H H 0.0000 0.0000 'International Tables Vol C Tables 4.2.6.8 and 6.1.1.4'
N N 0.0061 0.0033 'International Tables Vol C Tables 4.2.6.8 and 6.1.1.4'
O O 0.0106 0.0060 'International Tables Vol C Tables 4.2.6.8 and 6.1.1.4'
Na Na 0.0362 0.0249 'International Tables Vol C Tables 4.2.6.8 and 6.1.1.4'
S S 0.1246 0.1234 'International Tables Vol C Tables 4.2.6.8 and 6.1.1.4'

loop_
_geom_angle_atom_site_label_1
_geom_angle_atom_site_label_2
_geom_angle_atom_site_label_3
_geom_angle
_geom_angle_site_symmetry_1
_geom_angle_site_symmetry_3
_geom_angle_publ_flag
O2 Na1 O1 121.2(6) . . ?
O1' Na1 O2' 125.2(12) . . ?
O2 Na1 N1 121.46(17) . . ?
O1' Na1 N1 115.0(10) . . ?
O1 Na1 N1 113.6(6) . . ?
O2' Na1 N1 116.8(6) . . ?
O2 Na1 S1 100.0(2) . 3_656 ?
O1 Na1 S1 97.8(3) . 3_656 ?
N1 Na1 S1 91.32(3) . 3_656 ?
O2 Na1 S1 94.75(16) . . ?
O1' Na1 S1 98.4(7) . . ?
O1 Na1 S1 96.4(4) . . ?
O2' Na1 S1 93.3(5) . . ?
N1 Na1 S1 58.97(3) . . ?
S1 Na1 S1 150.211(18) 3_656 . ?
C1 N1 C3 111.93(10) . . ?
C1 N1 Na1 102.45(7) . . ?
C3 N1 Na1 145.37(8) . . ?
C1 S1 Na1 121.89(4) . 3_646 ?
C1 S1 Na1 73.49(4) . . ?
Na1 S1 Na1 161.793(12) 3_646 . ?
C2 S2 C1 90.03(5) . . ?
N1 C1 S1 124.89(9) . . ?
N1 C1 S2 114.00(9) . . ?
S1 C1 S2 121.11(7) . . ?
C4 C2 C3 122.37(10) . . ?
C4 C2 S2 128.94(9) . . ?
C3 C2 S2 108.68(8) . . ?
N1 C3 C4 124.30(10) . 5_666 ?
N1 C3 C2 115.34(10) . . ?
C4 C3 C2 120.35(10) 5_666 . ?
C2 C4 C3 117.27(10) . 5_666 ?
C2 C4 H4A 121.4 . . ?
C3 C4 H4A 121.4 5_666 . ?
C8 O1 C5 111.3(9) . . ?
C8 O1 Na1 122.6(7) . . ?
C5 O1 Na1 123.5(8) . . ?
O1 C5 C6 104.5(8) . . ?
O1 C5 H5A 110.8 . . ?
C6 C5 H5A 110.8 . . ?
O1 C5 H5B 110.8 . . ?
C6 C5 H5B 110.8 . . ?
H5A C5 H5B 108.9 . . ?
C7 C6 C5 102.2(6) . . ?
C7 C6 H6A 111.3 . . ?
C5 C6 H6A 111.3 . . ?
C7 C6 H6B 111.3 . . ?
C5 C6 H6B 111.3 . . ?
H6A C6 H6B 109.2 . . ?
C6 C7 C8 100.7(6) . . ?
C6 C7 H7A 111.6 . . ?
C8 C7 H7A 111.6 . . ?
C6 C7 H7B 111.6 . . ?
C8 C7 H7B 111.6 . . ?
H7A C7 H7B 109.4 . . ?
O1 C8 C7 102.7(9) . . ?
O1 C8 H8A 111.2 . . ?
C7 C8 H8A 111.2 . . ?
O1 C8 H8B 111.2 . . ?
C7 C8 H8B 111.2 . . ?
H8A C8 H8B 109.1 . . ?
C9 O2 C12 107.5(6) . . ?
C9 O2 Na1 120.2(4) . . ?
C12 O2 Na1 131.9(5) . . ?
O2 C9 C10 105.3(6) . . ?
O2 C9 H9A 110.7 . . ?
C10 C9 H9A 110.7 . . ?
O2 C9 H9B 110.7 . . ?
C10 C9 H9B 110.7 . . ?
H9A C9 H9B 108.8 . . ?
C9 C10 C11 105.9(4) . . ?
C9 C10 H10A 110.6 . . ?
C11 C10 H10A 110.6 . . ?
C9 C10 H10B 110.6 . . ?
C11 C10 H10B 110.6 . . ?
H10A C10 H10B 108.7 . . ?
C12 C11 C10 105.3(3) . . ?
C12 C11 H11A 110.7 . . ?
C10 C11 H11A 110.7 . . ?
C12 C11 H11B 110.7 . . ?
C10 C11 H11B 110.7 . . ?
H11A C11 H11B 108.8 . . ?
O2 C12 C11 105.7(5) . . ?
O2 C12 H12A 110.6 . . ?
C11 C12 H12A 110.6 . . ?
O2 C12 H12B 110.6 . . ?
C11 C12 H12B 110.6 . . ?
H12A C12 H12B 108.7 . . ?
C8' O1' C5' 106.3(17) . . ?
C8' O1' Na1 119.2(15) . . ?
C5' O1' Na1 128.7(14) . . ?
O1' C5' C6' 108.7(17) . . ?
O1' C5' H5'A 110.0 . . ?
C6' C5' H5'A 110.0 . . ?
O1' C5' H5'B 110.0 . . ?
C6' C5' H5'B 110.0 . . ?
H5'A C5' H5'B 108.3 . . ?
C7' C6' C5' 102.8(12) . . ?
C7' C6' H6'A 111.2 . . ?
C5' C6' H6'A 111.2 . . ?
C7' C6' H6'B 111.2 . . ?
C5' C6' H6'B 111.2 . . ?
H6'A C6' H6'B 109.1 . . ?
C6' C7' C8' 101.2(10) . . ?
C6' C7' H7'A 111.5 . . ?
C8' C7' H7'A 111.5 . . ?
C6' C7' H7'B 111.5 . . ?
C8' C7' H7'B 111.5 . . ?
H7'A C7' H7'B 109.4 . . ?
O1' C8' C7' 110.1(14) . . ?
O1' C8' H8'A 109.7 . . ?
C7' C8' H8'A 109.7 . . ?
O1' C8' H8'B 109.6 . . ?
C7' C8' H8'B 109.6 . . ?
H8'A C8' H8'B 108.2 . . ?
C9' O2' C12' 105.8(19) . . ?
C9' O2' Na1 124.6(11) . . ?
C12' O2' Na1 129.4(16) . . ?
O2' C9' C10' 110(2) . . ?
O2' C9' H9'A 109.7 . . ?
C10' C9' H9'A 109.7 . . ?
O2' C9' H9'B 109.7 . . ?
C10' C9' H9'B 109.7 . . ?
H9'A C9' H9'B 108.2 . . ?
C11' C10' C9' 100.7(15) . . ?
C11' C10' H10C 111.6 . . ?
C9' C10' H10C 111.6 . . ?
C11' C10' H10D 111.6 . . ?
C9' C10' H10D 111.6 . . ?
H10C C10' H10D 109.4 . . ?
C10' C11' C12' 108.3(10) . . ?
C10' C11' H11C 110.0 . . ?
C12' C11' H11C 110.0 . . ?
C10' C11' H11D 110.0 . . ?
C12' C11' H11D 110.0 . . ?
H11C C11' H11D 108.4 . . ?
O2' C12' C11' 107.8(14) . . ?
O2' C12' H12C 110.1 . . ?
C11' C12' H12C 110.1 . . ?
O2' C12' H12D 110.1 . . ?
C11' C12' H12D 110.1 . . ?
H12C C12' H12D 108.5 . . ?

loop_
_geom_bond_atom_site_label_1
_geom_bond_atom_site_label_2
_geom_bond_distance
_geom_bond_site_symmetry_2
_geom_bond_publ_flag
Na1 O2 2.322(7) . ?
Na1 O1' 2.24(2) . ?
Na1 O1 2.332(14) . ?
Na1 O2' 2.24(2) . ?
Na1 N1 2.4026(11) . ?
Na1 S1 2.8428(6) 3_656 ?
Na1 S1 2.9686(6) . ?
N1 C1 1.3127(15) . ?
N1 C3 1.3908(15) . ?
S1 C1 1.7131(12) . ?
S2 C2 1.7436(12) . ?
S2 C1 1.7755(12) . ?
C2 C4 1.3894(15) . ?
C2 C3 1.4182(16) . ?
C3 C4 1.3966(15) 5_666 ?
C4 H4A 0.9500 . ?
O1 C8 1.439(6) . ?
O1 C5 1.440(5) . ?
C5 C6 1.521(5) . ?
C5 H5A 0.9900 . ?
C5 H5B 0.9900 . ?
C6 C7 1.529(5) . ?
C6 H6A 0.9900 . ?
C6 H6B 0.9900 . ?
C7 C8 1.523(5) . ?
C7 H7A 0.9900 . ?
C7 H7B 0.9900 . ?
C8 H8A 0.9900 . ?
C8 H8B 0.9900 . ?
O2 C9 1.447(4) . ?
O2 C12 1.427(3) . ?
C9 C10 1.505(4) . ?
C9 H9A 0.9900 . ?
C9 H9B 0.9900 . ?
C10 C11 1.502(3) . ?
C10 H10A 0.9900 . ?
C10 H10B 0.9900 . ?
C11 C12 1.526(3) . ?
C11 H11A 0.9900 . ?
C11 H11B 0.9900 . ?
C12 H12A 0.9900 . ?
C12 H12B 0.9900 . ?
O1' C8' 1.439(7) . ?
O1' C5' 1.439(7) . ?
C5' C6' 1.511(7) . ?
C5' H5'A 0.9900 . ?
C5' H5'B 0.9900 . ?
C6' C7' 1.525(7) . ?
C6' H6'A 0.9900 . ?
C6' H6'B 0.9900 . ?
C7' C8' 1.520(7) . ?
C7' H7'A 0.9900 . ?
C7' H7'B 0.9900 . ?
C8' H8'A 0.9900 . ?
C8' H8'B 0.9900 . ?
O2' C9' 1.442(7) . ?
O2' C12' 1.435(7) . ?
C9' C10' 1.511(8) . ?
C9' H9'A 0.9900 . ?
C9' H9'B 0.9900 . ?
C10' C11' 1.472(8) . ?
C10' H10C 0.9900 . ?
C10' H10D 0.9900 . ?
C11' C12' 1.506(8) . ?
C11' H11C 0.9900 . ?
C11' H11D 0.9900 . ?
C12' H12C 0.9900 . ?
C12' H12D 0.9900 . ?
